data_7210738
loop_
_publ_author_name
'Khavasi, Hamid Reza'
'Tehrani, Alireza Azhdari'

_publ_section_title
;
 Effect of halogen bonding interaction on supramolecular assembly of
 halogen-substituted phenylpyrazinamides
;
_journal_issue 16
_journal_name_full CrystEngComm
_journal_page_first 3222
_journal_paper_doi 10.1039/c3ce40093j
_journal_volume 15
_journal_year 2013
_chemical_formula_moiety 'C11 H8 Br N3 O1'
_chemical_formula_sum 'C11 H8 Br N3 O'
_chemical_formula_weight 278.10
_chemical_name_systematic
;
?
;
_space_group_IT_number 2
_symmetry_cell_setting triclinic
_symmetry_space_group_name_Hall '-P 1'
_symmetry_space_group_name_H-M 'P -1'
_atom_sites_solution_hydrogens geom
_atom_sites_solution_primary direct
_atom_sites_solution_secondary difmap
_audit_creation_method SHELXL-97
_cell_angle_alpha 92.7400(10)
_cell_angle_beta 95.6200(10)
_cell_angle_gamma 91.1540(10)
_cell_formula_units_Z 2
_cell_length_a 7.28110(10)
_cell_length_b 7.40480(10)
_cell_length_c 9.79160(10)
_cell_measurement_reflns_used 13651
_cell_measurement_temperature 173(2)
_cell_measurement_theta_max 28.00
_cell_measurement_theta_min 2.09
_cell_volume 524.613(11)
_computing_structure_refinement 'SHELXL-97 (Sheldrick, 1997)'
_computing_structure_solution 'SHELXS-97 (Sheldrick, 1990)'
_diffrn_ambient_temperature 173(2)
_diffrn_measured_fraction_theta_full 0.998
_diffrn_measured_fraction_theta_max 0.998
_diffrn_measurement_device_type 'APEX2 CCD area detector'
_diffrn_measurement_method 'phi and omega scans'
_diffrn_radiation_monochromator graphite
_diffrn_radiation_source 'fine-focus sealed tube'
_diffrn_radiation_type MoK\a
_diffrn_radiation_wavelength 0.71073
_diffrn_reflns_av_R_equivalents 0.0413
_diffrn_reflns_av_sigmaI/netI 0.0317
_diffrn_reflns_limit_h_max 9
_diffrn_reflns_limit_h_min -9
_diffrn_reflns_limit_k_max 9
_diffrn_reflns_limit_k_min -9
_diffrn_reflns_limit_l_max 12
_diffrn_reflns_limit_l_min -12
_diffrn_reflns_number 13651
_diffrn_reflns_theta_full 28.00
_diffrn_reflns_theta_max 28.00
_diffrn_reflns_theta_min 2.09
_diffrn_standards_number 0
_exptl_absorpt_coefficient_mu 3.897
_exptl_absorpt_correction_T_max 0.890
_exptl_absorpt_correction_T_min 0.300
_exptl_absorpt_correction_type multi-scan
_exptl_absorpt_process_details 'SADABS (Sheldric, 1998a)'
_exptl_crystal_colour Colorless
_exptl_crystal_density_diffrn 1.761
_exptl_crystal_density_method 'not measured'
_exptl_crystal_description Plate
_exptl_crystal_F_000 276
_exptl_crystal_size_max 0.322
_exptl_crystal_size_mid 0.275
_exptl_crystal_size_min 0.032
_refine_diff_density_max 0.400
_refine_diff_density_min -0.398
_refine_diff_density_rms 0.065
_refine_ls_extinction_method none
_refine_ls_goodness_of_fit_ref 1.048
_refine_ls_hydrogen_treatment constr
_refine_ls_matrix_type full
_refine_ls_number_parameters 145
_refine_ls_number_reflns 2529
_refine_ls_number_restraints 0
_refine_ls_restrained_S_all 1.048
_refine_ls_R_factor_all 0.0263
_refine_ls_R_factor_gt 0.0237
_refine_ls_shift/su_max 0.014
_refine_ls_shift/su_mean 0.001
_refine_ls_structure_factor_coef Fsqd
_refine_ls_weighting_details 'calc w=1/[\s^2^(Fo^2^)+(0.0354P)^2^+0.1118P] where P=(Fo^2^+2Fc^2^)/3'
_refine_ls_weighting_scheme calc
_refine_ls_wR_factor_gt 0.0608
_refine_ls_wR_factor_ref 0.0621
_reflns_number_gt 2358
_reflns_number_total 2529
_reflns_threshold_expression >2sigma(I)
_cod_data_source_file c3ce40093j.txt
_cod_data_source_block d:\determination\solution\hrk909\hrk909h
_cod_depositor_comments
;
The following automatic conversions were performed:

'_symmetry_cell_setting' value 'Triclinic' changed to 'triclinic'
according to /home/saulius/struct/CIF-dictionaries/cif_core.dic
dictionary named 'cif_core.dic' version 2.4.2 from 2011-04-26.

Automatic conversion script
Id: cif_fix_values 1891 2012-01-12 08:04:46Z andrius 
;
_cod_original_sg_symbol_H-M P-1
_cod_original_formula_sum 'C11 H8 Br N3 O1'
_cod_database_code 7210738

loop_
_symmetry_equiv_pos_as_xyz
'x, y, z'
'-x, -y, -z'

loop_
_atom_site_label
_atom_site_type_symbol
_atom_site_fract_x
_atom_site_fract_y
_atom_site_fract_z
_atom_site_U_iso_or_equiv
_atom_site_adp_type
_atom_site_occupancy
_atom_site_symmetry_multiplicity
_atom_site_calc_flag
_atom_site_refinement_flags
C1 C 0.4045(2) 0.9498(2) 1.17113(18) 0.0254(3) Uani 1 1 d .
H1 H 0.4476 1.0481 1.1230 0.031 Uiso 1 1 calc R
C2 C 0.3969(2) 0.9707(2) 1.31277(18) 0.0284(3) Uani 1 1 d .
H2 H 0.4350 1.0834 1.3582 0.034 Uiso 1 1 calc R
C3 C 0.2858(2) 0.6833(2) 1.31695(17) 0.0261(3) Uani 1 1 d .
H3 H 0.2430 0.5849 1.3650 0.031 Uiso 1 1 calc R
C4 C 0.2928(2) 0.6628(2) 1.17560(16) 0.0210(3) Uani 1 1 d .
C5 C 0.2326(2) 0.4834(2) 1.10381(16) 0.0224(3) Uani 1 1 d .
C6 C 0.1974(2) 0.3397(2) 0.86748(16) 0.0205(3) Uani 1 1 d .
C7 C 0.2172(2) 0.3679(2) 0.72920(17) 0.0224(3) Uani 1 1 d .
C8 C 0.1836(2) 0.2299(2) 0.62804(17) 0.0258(3) Uani 1 1 d .
H8 H 0.1983 0.2520 0.5349 0.031 Uiso 1 1 calc R
C9 C 0.1284(2) 0.0598(2) 0.66396(18) 0.0270(3) Uani 1 1 d .
H9 H 0.1066 -0.0358 0.5957 0.032 Uiso 1 1 calc R
C10 C 0.1051(2) 0.0299(2) 0.80007(18) 0.0253(3) Uani 1 1 d .
H10 H 0.0659 -0.0864 0.8244 0.030 Uiso 1 1 calc R
C11 C 0.1386(2) 0.1683(2) 0.90131(17) 0.0235(3) Uani 1 1 d .
H11 H 0.1214 0.1460 0.9940 0.028 Uiso 1 1 calc R
N1 N 0.35259(18) 0.79462(19) 1.10161(14) 0.0230(3) Uani 1 1 d .
N2 N 0.3383(2) 0.8390(2) 1.38682(15) 0.0300(3) Uani 1 1 d .
N3 N 0.23971(19) 0.48338(19) 0.96534(14) 0.0229(3) Uani 1 1 d .
H3B H 0.2752 0.5860 0.9331 0.027 Uiso 1 1 calc R
O1 O 0.1835(2) 0.35733(18) 1.16795(13) 0.0348(3) Uani 1 1 d .
Br1 Br 0.29259(3) 0.59835(2) 0.674996(16) 0.03164(8) Uani 1 1 d .

loop_
_atom_site_aniso_label
_atom_site_aniso_U_11
_atom_site_aniso_U_22
_atom_site_aniso_U_33
_atom_site_aniso_U_23
_atom_site_aniso_U_13
_atom_site_aniso_U_12
C1 0.0268(7) 0.0214(8) 0.0275(8) 0.0001(6) 0.0013(6) -0.0026(6)
C2 0.0297(8) 0.0258(8) 0.0289(8) -0.0057(6) 0.0025(6) -0.0039(6)
C3 0.0311(8) 0.0269(8) 0.0204(8) 0.0012(6) 0.0041(6) -0.0036(6)
C4 0.0218(6) 0.0208(7) 0.0202(7) -0.0001(5) 0.0009(5) 0.0007(5)
C5 0.0247(7) 0.0218(7) 0.0204(7) -0.0002(6) 0.0023(6) -0.0007(6)
C6 0.0206(6) 0.0199(7) 0.0208(7) -0.0010(6) 0.0023(5) 0.0000(5)
C7 0.0275(7) 0.0171(7) 0.0231(7) 0.0019(6) 0.0040(6) 0.0003(6)
C8 0.0332(8) 0.0249(8) 0.0194(7) 0.0003(6) 0.0026(6) 0.0030(6)
C9 0.0310(8) 0.0221(8) 0.0267(8) -0.0049(6) 0.0008(6) 0.0003(6)
C10 0.0254(7) 0.0195(7) 0.0310(8) -0.0002(6) 0.0040(6) -0.0018(6)
C11 0.0258(7) 0.0221(8) 0.0230(7) 0.0018(6) 0.0046(6) -0.0010(6)
N1 0.0249(6) 0.0223(7) 0.0217(6) 0.0015(5) 0.0016(5) -0.0008(5)
N2 0.0367(8) 0.0311(8) 0.0219(7) -0.0045(6) 0.0047(6) -0.0051(6)
N3 0.0312(7) 0.0181(6) 0.0193(6) 0.0007(5) 0.0035(5) -0.0040(5)
O1 0.0564(8) 0.0255(6) 0.0223(6) 0.0011(5) 0.0060(5) -0.0106(6)
Br1 0.05141(13) 0.02108(10) 0.02356(10) 0.00404(6) 0.00885(7) -0.00300(7)

loop_
_atom_type_symbol
_atom_type_description
_atom_type_scat_dispersion_real
_atom_type_scat_dispersion_imag
_atom_type_scat_source
C C 0.0033 0.0016 'International Tables Vol C Tables 4.2.6.8 and 6.1.1.4'
H H 0.0000 0.0000 'International Tables Vol C Tables 4.2.6.8 and 6.1.1.4'
N N 0.0061 0.0033 'International Tables Vol C Tables 4.2.6.8 and 6.1.1.4'
O O 0.0106 0.0060 'International Tables Vol C Tables 4.2.6.8 and 6.1.1.4'
Br Br -0.2901 2.4595 'International Tables Vol C Tables 4.2.6.8 and 6.1.1.4'

loop_
_geom_angle_atom_site_label_1
_geom_angle_atom_site_label_2
_geom_angle_atom_site_label_3
_geom_angle
N1 C1 C2 121.47(16)
N1 C1 H1 119.3
C2 C1 H1 119.3
N2 C2 C1 122.59(16)
N2 C2 H2 118.7
C1 C2 H2 118.7
N2 C3 C4 121.44(16)
N2 C3 H3 119.3
C4 C3 H3 119.3
N1 C4 C3 122.56(15)
N1 C4 C5 118.88(14)
C3 C4 C5 118.56(15)
O1 C5 N3 126.27(15)
O1 C5 C4 121.09(14)
N3 C5 C4 112.64(14)
C11 C6 C7 117.95(14)
C11 C6 N3 123.25(14)
C7 C6 N3 118.79(14)
C8 C7 C6 121.67(15)
C8 C7 Br1 117.98(12)
C6 C7 Br1 120.35(12)
C9 C8 C7 119.53(15)
C9 C8 H8 120.2
C7 C8 H8 120.2
C8 C9 C10 119.68(16)
C8 C9 H9 120.2
C10 C9 H9 120.2
C9 C10 C11 120.73(16)
C9 C10 H10 119.6
C11 C10 H10 119.6
C10 C11 C6 120.41(15)
C10 C11 H11 119.8
C6 C11 H11 119.8
C4 N1 C1 116.01(14)
C2 N2 C3 115.94(15)
C5 N3 C6 128.02(14)
C5 N3 H3B 116.0
C6 N3 H3B 116.0

loop_
_geom_bond_atom_site_label_1
_geom_bond_atom_site_label_2
_geom_bond_distance
C1 N1 1.336(2)
C1 C2 1.395(2)
C1 H1 0.9500
C2 N2 1.331(3)
C2 H2 0.9500
C3 N2 1.341(2)
C3 C4 1.391(2)
C3 H3 0.9500
C4 N1 1.334(2)
C4 C5 1.509(2)
C5 O1 1.216(2)
C5 N3 1.362(2)
C6 C11 1.396(2)
C6 C7 1.401(2)
C6 N3 1.406(2)
C7 C8 1.389(2)
C7 Br1 1.8977(16)
C8 C9 1.386(3)
C8 H8 0.9500
C9 C10 1.387(3)
C9 H9 0.9500
C10 C11 1.392(2)
C10 H10 0.9500
C11 H11 0.9500
N3 H3B 0.8800

loop_
_geom_torsion_atom_site_label_1
_geom_torsion_atom_site_label_2
_geom_torsion_atom_site_label_3
_geom_torsion_atom_site_label_4
_geom_torsion
N1 C1 C2 N2 0.1(3)
N2 C3 C4 N1 0.5(3)
N2 C3 C4 C5 179.66(15)
N1 C4 C5 O1 177.28(15)
C3 C4 C5 O1 -1.9(2)
N1 C4 C5 N3 -3.0(2)
C3 C4 C5 N3 177.75(14)
C11 C6 C7 C8 -1.3(2)
N3 C6 C7 C8 177.82(15)
C11 C6 C7 Br1 178.98(11)
N3 C6 C7 Br1 -1.9(2)
C6 C7 C8 C9 0.2(2)
Br1 C7 C8 C9 179.95(12)
C7 C8 C9 C10 0.8(3)
C8 C9 C10 C11 -0.7(3)
C9 C10 C11 C6 -0.4(2)
C7 C6 C11 C10 1.4(2)
N3 C6 C11 C10 -177.71(15)
C3 C4 N1 C1 -0.6(2)
C5 C4 N1 C1 -179.77(14)
C2 C1 N1 C4 0.3(2)
C1 C2 N2 C3 -0.2(3)
C4 C3 N2 C2 0.0(2)
O1 C5 N3 C6 -1.7(3)
C4 C5 N3 C6 178.65(14)
C11 C6 N3 C5 0.1(3)
C7 C6 N3 C5 -178.91(15)
